data_7100068
loop_
_publ_author_name
'Paul Chirik'
'Suzanne C. Bart'
'Marco W. Bouwkamp'
'Eric J. Hawrelak'
'Emil Lobkovsky'
'Ryan J. Trovitch'

_publ_section_title
;
Square planar bis(imino)pyridine iron halide and alkyl
complexes
;
_journal_name_full 'Chemical Communications'
_journal_paper_doi 10.1039/b504063a
_journal_year 2005
_chemical_formula_sum 'C33 H45 Cl Fe N3 O'
_chemical_formula_weight 591.02
_space_group_IT_number 14
_symmetry_cell_setting monoclinic
_symmetry_space_group_name_Hall '-P 2yn'
_symmetry_space_group_name_H-M 'P 1 21/n 1'
_cell_angle_alpha 90.00
_cell_angle_beta 115.1460(10)
_cell_angle_gamma 90.00
_cell_formula_units_Z 4
_cell_length_a 13.1161(5)
_cell_length_b 19.2048(8)
_cell_length_c 13.5204(6)
_cell_measurement_temperature 173(2)
_cell_volume 3082.9(2)
_diffrn_ambient_temperature 173(2)
_exptl_crystal_density_diffrn 1.273
_cod_depositor_comments
;
The following automatic conversions were performed:
'_symmetry_cell_setting' value 'Monoclinic' changed to 'monoclinic'
according to '/home/saulius/struct/CIF-dictionaries/cif_core.dic'
dictionary named 'cif_core.dic' version 2.4.1 from 2010-06-29.

Automatic conversion script
Id: cif_fix_enum 1527 2010-12-29 10:47:43Z saulius 
;
_cod_original_sg_symbol_H-M 'P 21/n'
_cod_database_code 7100068

loop_
_symmetry_equiv_pos_as_xyz
'x, y, z'
'-x+1/2, y+1/2, -z+1/2'
'-x, -y, -z'
'x-1/2, -y-1/2, z-1/2'

loop_
_atom_site_label
_atom_site_type_symbol
_atom_site_fract_x
_atom_site_fract_y
_atom_site_fract_z
_atom_site_U_iso_or_equiv
_atom_site_adp_type
_atom_site_occupancy
_atom_site_symmetry_multiplicity
_atom_site_calc_flag
_atom_site_refinement_flags
_atom_site_disorder_assembly
_atom_site_disorder_group
Fe1 Fe 0.20529(3) 0.333974(18) 0.33012(3) 0.02226(11) Uani 1 1 d . . .
Cl1 Cl 0.14755(7) 0.44487(4) 0.27942(7) 0.0455(2) Uani 1 1 d . . .
O1 O 0.36798(17) 0.35405(12) 0.47184(17) 0.0438(5) Uani 1 1 d . . .
N1 N 0.10297(17) 0.30356(11) 0.41479(17) 0.0249(4) Uani 1 1 d . . .
N2 N 0.18434(17) 0.23069(11) 0.30672(16) 0.0247(5) Uani 1 1 d . . .
N3 N 0.28668(18) 0.30671(11) 0.22195(17) 0.0263(5) Uani 1 1 d . . .
C1 C 0.0173(3) 0.20587(18) 0.4718(3) 0.0439(8) Uani 1 1 d . . .
H1C H 0.009(3) 0.158(2) 0.466(3) 0.065(12) Uiso 1 1 d . . .
H1B H 0.034(3) 0.227(2) 0.540(3) 0.069(12) Uiso 1 1 d . . .
H1A H -0.067(4) 0.221(3) 0.432(4) 0.101(16) Uiso 1 1 d . . .
C2 C 0.0855(2) 0.23634(14) 0.4168(2) 0.0271(5) Uani 1 1 d . . .
C3 C 0.1342(2) 0.19311(14) 0.3608(2) 0.0269(5) Uani 1 1 d . . .
C4 C 0.1321(2) 0.12092(14) 0.3574(2) 0.0328(6) Uani 1 1 d . . .
H4 H 0.098(2) 0.0966(16) 0.396(2) 0.036(8) Uiso 1 1 d . . .
C5 C 0.1819(3) 0.08544(15) 0.2990(3) 0.0382(7) Uani 1 1 d . . .
H5 H 0.183(2) 0.0359(16) 0.296(2) 0.032(8) Uiso 1 1 d . . .
C6 C 0.2310(2) 0.12322(15) 0.2435(2) 0.0322(6) Uani 1 1 d . . .
H6 H 0.265(3) 0.1043(18) 0.202(3) 0.048(9) Uiso 1 1 d . . .
C7 C 0.2318(2) 0.19543(13) 0.2486(2) 0.0251(5) Uani 1 1 d . . .
C8 C 0.2820(2) 0.24119(14) 0.1959(2) 0.0259(5) Uani 1 1 d . . .
C9 C 0.3216(3) 0.21167(18) 0.1157(3) 0.0389(7) Uani 1 1 d . . .
H9C H 0.262(3) 0.1873(18) 0.060(3) 0.048(9) Uiso 1 1 d . . .
H9B H 0.346(3) 0.2475(18) 0.081(3) 0.042(9) Uiso 1 1 d . . .
H9A H 0.384(4) 0.182(2) 0.149(4) 0.076(13) Uiso 1 1 d . . .
C10 C 0.0430(2) 0.34969(13) 0.4556(2) 0.0272(6) Uani 1 1 d . . .
C11 C -0.0644(2) 0.37222(14) 0.3841(2) 0.0321(6) Uani 1 1 d . . .
C12 C -0.1213(3) 0.41609(16) 0.4264(3) 0.0413(7) Uani 1 1 d . . .
H12 H -0.194(3) 0.4285(17) 0.381(3) 0.041(9) Uiso 1 1 d . . .
C13 C -0.0724(3) 0.43740(16) 0.5344(3) 0.0439(8) Uani 1 1 d . . .
H13 H -0.114(3) 0.4650(19) 0.555(3) 0.055(10) Uiso 1 1 d . . .
C14 C 0.0342(3) 0.41551(16) 0.6023(3) 0.0411(7) Uani 1 1 d . . .
H14 H 0.069(3) 0.4288(18) 0.673(3) 0.049(10) Uiso 1 1 d . . .
C15 C 0.0942(2) 0.37103(14) 0.5654(2) 0.0329(6) Uani 1 1 d . . .
C16 C -0.1177(3) 0.34999(19) 0.2660(3) 0.0464(8) Uani 1 1 d . . .
H16B H -0.073(3) 0.328(2) 0.248(3) 0.065(12) Uiso 1 1 d . . .
H16A H -0.172(4) 0.314(3) 0.258(4) 0.093(15) Uiso 1 1 d . . .
C17 C -0.1769(4) 0.4056(2) 0.1850(3) 0.0721(12) Uani 1 1 d . . .
H17A H -0.2084 0.3858 0.1112 0.108 Uiso 1 1 calc R . .
H17B H -0.1234 0.4426 0.1902 0.108 Uiso 1 1 calc R . .
H17C H -0.2378 0.4250 0.2003 0.108 Uiso 1 1 calc R . .
C19 C 0.2718(5) 0.3845(3) 0.7457(3) 0.0764(14) Uani 1 1 d . . .
H19C H 0.230(3) 0.377(2) 0.788(4) 0.069(13) Uiso 1 1 d . . .
H19B H 0.354(5) 0.372(3) 0.789(5) 0.12(2) Uiso 1 1 d . . .
H19A H 0.268(4) 0.434(3) 0.730(4) 0.089(16) Uiso 1 1 d . . .
C18 C 0.2113(3) 0.34622(19) 0.6377(3) 0.0444(8) Uani 1 1 d . . .
H18B H 0.209(3) 0.2968(18) 0.651(3) 0.041(9) Uiso 1 1 d . . .
H18A H 0.256(3) 0.3518(18) 0.595(3) 0.052(10) Uiso 1 1 d . . .
C20 C 0.3345(3) 0.35575(15) 0.1732(2) 0.0359(7) Uani 1 1 d . . .
C21 C 0.4504(3) 0.36843(18) 0.2240(3) 0.0489(9) Uani 1 1 d . . .
C22 C 0.4913(5) 0.4184(2) 0.1742(5) 0.0769(16) Uani 1 1 d . . .
H22 H 0.564(3) 0.4230(19) 0.207(3) 0.048(11) Uiso 1 1 d . . .
C23 C 0.4237(7) 0.4517(2) 0.0809(6) 0.099(2) Uani 1 1 d . . .
H23 H 0.449(4) 0.483(3) 0.050(4) 0.106(17) Uiso 1 1 d . . .
C24 C 0.3102(6) 0.4375(2) 0.0333(4) 0.0787(17) Uani 1 1 d . . .
H24 H 0.267(3) 0.4567(19) -0.023(3) 0.043(10) Uiso 1 1 d . . .
C25 C 0.2615(4) 0.38983(16) 0.0771(3) 0.0495(9) Uani 1 1 d . . .
C26 C 0.5299(3) 0.3300(3) 0.3243(3) 0.0598(11) Uani 1 1 d . . .
H26B H 0.488(3) 0.305(2) 0.357(3) 0.072(12) Uiso 1 1 d . . .
H26A H 0.575(4) 0.364(2) 0.369(4) 0.086(15) Uiso 1 1 d . . .
C27 C 0.6033(4) 0.2774(3) 0.3019(4) 0.0651(11) Uani 1 1 d . . .
H27C H 0.661(4) 0.258(2) 0.365(4) 0.072(13) Uiso 1 1 d . . .
H27B H 0.641(5) 0.301(3) 0.266(5) 0.12(2) Uiso 1 1 d . . .
H27A H 0.563(4) 0.239(3) 0.251(4) 0.109(18) Uiso 1 1 d . . .
C28 C 0.1378(4) 0.3739(2) 0.0264(3) 0.0593(11) Uani 1 1 d . . .
H28A H 0.113(3) 0.3798(17) 0.081(3) 0.045(9) Uiso 1 1 d . . .
H28A' H 0.127(3) 0.323(2) 0.007(3) 0.073(13) Uiso 1 1 d . . .
C29 C 0.0624(5) 0.4191(3) -0.0680(4) 0.116(2) Uani 1 1 d . . .
H29A H -0.0158 0.4034 -0.0937 0.174 Uiso 1 1 calc R . .
H29B H 0.0858 0.4155 -0.1276 0.174 Uiso 1 1 calc R . .
H29C H 0.0683 0.4676 -0.0438 0.174 Uiso 1 1 calc R . .
C30 C 0.4132(3) 0.4230(2) 0.4868(4) 0.0734(13) Uani 1 1 d . . .
H30A H 0.3847 0.4469 0.4152 0.088 Uiso 1 1 calc R . .
H30B H 0.4963 0.4204 0.5160 0.088 Uiso 1 1 calc R . .
C31 C 0.3817(6) 0.4647(3) 0.5640(6) 0.088(2) Uani 1 1 d . . .
H31C H 0.420(4) 0.443(3) 0.644(4) 0.097(18) Uiso 1 1 d . . .
H31B H 0.314(3) 0.4639(19) 0.542(3) 0.047(11) Uiso 1 1 d . . .
H31A H 0.416(5) 0.506(3) 0.575(5) 0.13(2) Uiso 1 1 d . . .
C32 C 0.4426(4) 0.3101(3) 0.5552(3) 0.0787(15) Uani 1 1 d . . .
H32A H 0.5196 0.3164 0.5605 0.094 Uiso 1 1 calc R . .
H32B H 0.4434 0.3245 0.6259 0.094 Uiso 1 1 calc R . .
C33 C 0.4142(4) 0.2401(2) 0.5381(3) 0.0821(14) Uani 1 1 d . . .
H33A H 0.4689 0.2126 0.5985 0.123 Uiso 1 1 calc R . .
H33B H 0.4150 0.2250 0.4692 0.123 Uiso 1 1 calc R . .
H33C H 0.3388 0.2331 0.5347 0.123 Uiso 1 1 calc R . .

loop_
_atom_site_aniso_label
_atom_site_aniso_U_11
_atom_site_aniso_U_22
_atom_site_aniso_U_33
_atom_site_aniso_U_23
_atom_site_aniso_U_13
_atom_site_aniso_U_12
Fe1 0.02688(18) 0.01849(18) 0.02347(18) 0.00034(15) 0.01267(14) -0.00043(15)
Cl1 0.0692(5) 0.0279(4) 0.0557(5) 0.0158(3) 0.0422(4) 0.0186(4)
O1 0.0336(11) 0.0485(13) 0.0373(11) -0.0126(10) 0.0036(9) 0.0061(9)
N1 0.0281(11) 0.0236(11) 0.0248(10) 0.0005(9) 0.0129(9) -0.0022(9)
N2 0.0263(11) 0.0223(11) 0.0241(11) 0.0012(8) 0.0094(9) 0.0009(8)
N3 0.0336(12) 0.0241(11) 0.0244(11) 0.0004(9) 0.0155(9) -0.0002(9)
C1 0.064(2) 0.0308(18) 0.054(2) -0.0033(15) 0.0414(19) -0.0150(16)
C2 0.0291(13) 0.0263(14) 0.0268(13) 0.0030(10) 0.0128(11) -0.0025(11)
C3 0.0305(13) 0.0223(13) 0.0258(13) 0.0029(10) 0.0100(11) -0.0011(10)
C4 0.0388(15) 0.0238(14) 0.0355(15) 0.0053(12) 0.0155(13) -0.0006(12)
C5 0.0473(17) 0.0187(14) 0.0474(18) 0.0014(12) 0.0188(14) 0.0029(12)
C6 0.0347(15) 0.0261(15) 0.0333(14) -0.0020(12) 0.0121(12) 0.0062(12)
C7 0.0233(12) 0.0246(13) 0.0241(12) -0.0003(10) 0.0069(10) 0.0035(10)
C8 0.0255(12) 0.0264(14) 0.0251(12) -0.0014(10) 0.0102(10) 0.0022(10)
C9 0.0463(18) 0.0352(17) 0.0446(18) -0.0112(14) 0.0283(16) -0.0026(15)
C10 0.0379(14) 0.0211(13) 0.0315(13) -0.0001(10) 0.0232(12) -0.0060(11)
C11 0.0356(14) 0.0247(14) 0.0417(16) -0.0013(12) 0.0220(13) -0.0038(12)
C12 0.0433(18) 0.0311(16) 0.062(2) 0.0027(15) 0.0345(17) 0.0005(14)
C13 0.069(2) 0.0243(15) 0.064(2) -0.0021(14) 0.053(2) -0.0011(15)
C14 0.070(2) 0.0290(16) 0.0395(17) -0.0035(13) 0.0378(17) -0.0085(15)
C15 0.0478(16) 0.0257(14) 0.0329(14) 0.0008(11) 0.0245(13) -0.0078(12)
C16 0.0423(18) 0.046(2) 0.0442(18) -0.0061(15) 0.0119(15) 0.0043(16)
C17 0.076(3) 0.075(3) 0.049(2) 0.005(2) 0.012(2) 0.026(2)
C19 0.090(4) 0.092(4) 0.032(2) -0.013(2) 0.012(2) 0.001(3)
C18 0.057(2) 0.044(2) 0.0311(15) -0.0009(14) 0.0181(15) -0.0047(16)
C20 0.0598(18) 0.0257(14) 0.0396(16) -0.0079(12) 0.0379(15) -0.0064(13)
C21 0.067(2) 0.0432(19) 0.063(2) -0.0275(17) 0.054(2) -0.0219(17)
C22 0.109(4) 0.048(2) 0.133(4) -0.042(3) 0.109(4) -0.036(3)
C23 0.209(7) 0.024(2) 0.161(6) -0.007(3) 0.173(6) -0.009(3)
C24 0.174(6) 0.031(2) 0.087(3) 0.016(2) 0.109(4) 0.024(3)
C25 0.102(3) 0.0256(16) 0.0424(18) 0.0011(13) 0.051(2) 0.0100(17)
C26 0.0392(18) 0.097(3) 0.056(2) -0.032(2) 0.0326(17) -0.023(2)
C27 0.069(3) 0.074(3) 0.059(3) -0.014(2) 0.034(2) -0.004(2)
C28 0.091(3) 0.051(2) 0.0301(17) 0.0049(16) 0.0201(19) 0.023(2)
C29 0.139(5) 0.147(5) 0.077(3) 0.068(4) 0.059(3) 0.082(4)
C30 0.050(2) 0.088(3) 0.092(3) -0.053(3) 0.040(2) -0.039(2)
C31 0.096(4) 0.075(4) 0.122(5) -0.061(4) 0.074(4) -0.050(3)
C32 0.078(3) 0.104(4) 0.0339(19) -0.007(2) 0.0039(19) 0.045(3)
C33 0.118(4) 0.061(3) 0.038(2) 0.0099(19) 0.005(2) -0.001(3)

loop_
_geom_bond_atom_site_label_1
_geom_bond_atom_site_label_2
_geom_bond_distance
_geom_bond_site_symmetry_2
_geom_bond_publ_flag
Fe1 N2 2.009(2) . ?
Fe1 N1 2.181(2) . ?
Fe1 N3 2.209(2) . ?
Fe1 O1 2.213(2) . ?
Fe1 Cl1 2.2668(8) . ?
O1 C32 1.415(4) . ?
O1 C30 1.429(5) . ?
N1 C2 1.313(3) . ?
N1 C10 1.441(3) . ?
N2 C7 1.371(3) . ?
N2 C3 1.377(3) . ?
N3 C8 1.301(3) . ?
N3 C20 1.438(3) . ?
C1 C2 1.503(4) . ?
C2 C3 1.443(4) . ?
C3 C4 1.387(4) . ?
C4 C5 1.398(4) . ?
C5 C6 1.384(4) . ?
C6 C7 1.388(4) . ?
C7 C8 1.453(4) . ?
C8 C9 1.499(4) . ?
C10 C11 1.396(4) . ?
C10 C15 1.405(4) . ?
C11 C12 1.398(4) . ?
C11 C16 1.507(4) . ?
C12 C13 1.384(5) . ?
C13 C14 1.372(5) . ?
C14 C15 1.390(4) . ?
C15 C18 1.505(4) . ?
C16 C17 1.490(5) . ?
C19 C18 1.521(5) . ?
C20 C21 1.397(5) . ?
C20 C25 1.406(5) . ?
C21 C22 1.403(5) . ?
C21 C26 1.506(6) . ?
C22 C23 1.354(8) . ?
C23 C24 1.374(9) . ?
C24 C25 1.385(5) . ?
C25 C28 1.501(6) . ?
C26 C27 1.513(6) . ?
C28 C29 1.513(5) . ?
C30 C31 1.507(6) . ?
C32 C33 1.389(6) . ?
